data_1553052
loop_
_publ_author_name
'Zheng, Fangrui'
'Xie, Zuowei'

_publ_section_title
;
 Reaction of N-heterocyclic carbenes with 13-vertex closo-carboranes:
 synthesis and structural characterization of zwitterionic salts of
 13-vertex nido-carboranes
;
_journal_issue 1
_journal_name_full 'Organic Chemistry Frontiers'
_journal_page_first 55
_journal_paper_doi 10.1039/C4QO00287C
_journal_volume 2
_journal_year 2015
_chemical_formula_sum 'C26 H43 B11 N2'
_chemical_formula_weight 502.53
_space_group_IT_number 19
_space_group_name_Hall 'P 2ac 2ab'
_space_group_name_H-M_alt 'P 21 21 21'
_symmetry_cell_setting orthorhombic
_symmetry_space_group_name_H-M 'P 21 21 21'
_atom_sites_solution_hydrogens geom
_atom_sites_solution_primary direct
_atom_sites_solution_secondary difmap
_audit_creation_method SHELXL-97
_audit_update_record
;
2014-11-03 deposited with the CCDC.
2014-12-10 downloaded from the CCDC.
;
_cell_angle_alpha 90.00
_cell_angle_beta 90.00
_cell_angle_gamma 90.00
_cell_formula_units_Z 4
_cell_length_a 11.591(3)
_cell_length_b 15.516(4)
_cell_length_c 16.796(4)
_cell_measurement_reflns_used 45
_cell_measurement_temperature 296(2)
_cell_measurement_theta_max 15
_cell_measurement_theta_min 15
_cell_volume 3020.7(13)
_computing_cell_refinement 'BRUKER KAPPA APEXII DUO DIFFRACTOMETER'
_computing_data_collection 'BRUKER KAPPA APEXII DUO DIFFRACTOMETER'
_computing_data_reduction 'BRUKER KAPPA APEXII DUO DIFFRACTOMETER'
_computing_molecular_graphics 'SIEMENS SHELXTL'
_computing_publication_material 'SIEMENS SHELXTL'
_computing_structure_refinement 'SHELXL-97 (Sheldrick, 2008)'
_computing_structure_solution 'SHELXS-97 (Sheldrick, 2008)'
_diffrn_ambient_temperature 296(2)
_diffrn_measured_fraction_theta_full 1.000
_diffrn_measured_fraction_theta_max 1.000
_diffrn_measurement_device_type 'BRUKER KAPPA APEXII DUO DIFFRACTOMETER'
_diffrn_measurement_method 'PHI & OMEGA SCAN'
_diffrn_radiation_monochromator graphite
_diffrn_radiation_source 'fine-focus sealed tube'
_diffrn_radiation_type MoK\a
_diffrn_radiation_wavelength 0.71073
_diffrn_reflns_av_R_equivalents 0.1428
_diffrn_reflns_av_sigmaI/netI 0.1400
_diffrn_reflns_limit_h_max 13
_diffrn_reflns_limit_h_min -13
_diffrn_reflns_limit_k_max 18
_diffrn_reflns_limit_k_min -18
_diffrn_reflns_limit_l_max 12
_diffrn_reflns_limit_l_min -20
_diffrn_reflns_number 22021
_diffrn_reflns_theta_full 25.24
_diffrn_reflns_theta_max 25.24
_diffrn_reflns_theta_min 1.79
_exptl_absorpt_coefficient_mu 0.058
_exptl_absorpt_correction_T_max 0.7456
_exptl_absorpt_correction_T_min 0.5377
_exptl_absorpt_correction_type multi-scan
_exptl_crystal_colour colourless
_exptl_crystal_density_diffrn 1.105
_exptl_crystal_density_method 'not measured'
_exptl_crystal_description block
_exptl_crystal_F_000 1072
_exptl_crystal_size_max 0.50
_exptl_crystal_size_mid 0.40
_exptl_crystal_size_min 0.30
_refine_diff_density_max 0.303
_refine_diff_density_min -0.357
_refine_diff_density_rms 0.075
_refine_ls_extinction_coef 0.016(3)
_refine_ls_extinction_expression Fc^*^=kFc[1+0.001xFc^2^\l^3^/sin(2\q)]^-1/4^
_refine_ls_extinction_method SHELXL
_refine_ls_goodness_of_fit_ref 1.058
_refine_ls_hydrogen_treatment riding
_refine_ls_matrix_type full
_refine_ls_number_parameters 361
_refine_ls_number_reflns 5470
_refine_ls_number_restraints 0
_refine_ls_restrained_S_all 1.058
_refine_ls_R_factor_all 0.1916
_refine_ls_R_factor_gt 0.0773
_refine_ls_shift/su_max 0.000
_refine_ls_shift/su_mean 0.000
_refine_ls_structure_factor_coef Fsqd
_refine_ls_weighting_details 'calc w=1/[\s^2^(Fo^2^)+(0.1190P)^2^+0.0000P] where P=(Fo^2^+2Fc^2^)/3'
_refine_ls_weighting_scheme calc
_refine_ls_wR_factor_gt 0.1748
_refine_ls_wR_factor_ref 0.2472
_reflns_number_gt 2576
_reflns_number_total 5470
_reflns_threshold_expression >2sigma(I)
_cod_data_source_file c4qo00287c2.cif
_cod_data_source_block 4
_cod_depositor_comments
;
The following automatic conversions were performed:

data item '_symmetry_cell_setting' value 'Orthorhombic' was changed
to 'orthorhombic' in accordance with the
/home/saulius/struct/COD-crude-data/automatic-downloads/DataCite-retrospective/RSC/depositions/lib/dictionaries/cif_core.dic
dictionary named 'cif_core.dic' version 2.4.2 last updated on
2011-04-26.

Automatic conversion script
Id: cif_fix_values 6909 2019-04-08 15:41:33Z antanas 
;
_cod_original_cell_volume 3020.8(14)
_cod_original_sg_symbol_H-M P2(1)2(1)2(1)
_cod_database_code 1553052

loop_
_symmetry_equiv_pos_as_xyz
'x, y, z'
'-x+1/2, -y, z+1/2'
'-x, y+1/2, -z+1/2'
'x+1/2, -y+1/2, -z'

loop_
_atom_site_label
_atom_site_type_symbol
_atom_site_fract_x
_atom_site_fract_y
_atom_site_fract_z
_atom_site_U_iso_or_equiv
_atom_site_adp_type
_atom_site_occupancy
_atom_site_symmetry_multiplicity
_atom_site_calc_flag
_atom_site_refinement_flags
N1 N 0.7121(5) 0.6045(3) 0.1699(2) 0.0465(14) Uani 1 1 d .
N2 N 0.7083(4) 0.6037(3) 0.3006(2) 0.0422(13) Uani 1 1 d .
C2 C 0.8113(5) 0.8898(4) 0.3453(3) 0.0393(15) Uani 1 1 d .
C8 C 0.6835(5) 0.9140(4) 0.3278(3) 0.0410(15) Uani 1 1 d .
C11 C 0.8298(6) 0.8970(4) 0.4375(3) 0.0524(17) Uani 1 1 d .
H11A H 0.8405 0.8405 0.4610 0.063 Uiso 1 1 calc R
H11B H 0.8966 0.9323 0.4495 0.063 Uiso 1 1 calc R
C12 C 0.7182(6) 0.9397(4) 0.4693(3) 0.0587(19) Uani 1 1 d .
H12A H 0.6998 0.9180 0.5219 0.070 Uiso 1 1 calc R
H12B H 0.7277 1.0018 0.4724 0.070 Uiso 1 1 calc R
C13 C 0.6217(5) 0.9164(4) 0.4097(3) 0.0485(16) Uani 1 1 d .
H13A H 0.5612 0.9596 0.4101 0.058 Uiso 1 1 calc R
H13B H 0.5882 0.8607 0.4223 0.058 Uiso 1 1 calc R
C14 C 0.7199(4) 0.6552(3) 0.2348(3) 0.0357(13) Uani 1 1 d .
C15 C 0.6934(7) 0.5131(4) 0.1901(3) 0.0615(19) Uani 1 1 d .
H15A H 0.7561 0.4776 0.1704 0.074 Uiso 1 1 calc R
H15B H 0.6214 0.4923 0.1676 0.074 Uiso 1 1 calc R
C16 C 0.6891(7) 0.5118(4) 0.2812(3) 0.0588(19) Uani 1 1 d .
H16A H 0.6148 0.4920 0.3004 0.071 Uiso 1 1 calc R
H16B H 0.7494 0.4756 0.3032 0.071 Uiso 1 1 calc R
C17 C 0.7190(6) 0.6291(3) 0.0860(3) 0.0414(15) Uani 1 1 d .
C18 C 0.6172(6) 0.6524(4) 0.0470(3) 0.0443(16) Uani 1 1 d .
C19 C 0.6251(6) 0.6766(4) -0.0340(3) 0.0544(18) Uani 1 1 d .
H19A H 0.5587 0.6930 -0.0612 0.065 Uiso 1 1 calc R
C20 C 0.7302(7) 0.6764(4) -0.0738(3) 0.0553(19) Uani 1 1 d .
C21 C 0.8277(6) 0.6480(4) -0.0334(3) 0.0587(19) Uani 1 1 d .
H21A H 0.8974 0.6450 -0.0607 0.070 Uiso 1 1 calc R
C22 C 0.8250(6) 0.6237(4) 0.0473(3) 0.0474(17) Uani 1 1 d .
C23 C 0.9336(7) 0.5911(5) 0.0878(4) 0.072(2) Uani 1 1 d .
H23A H 0.9168 0.5775 0.1423 0.108 Uiso 1 1 calc R
H23B H 0.9920 0.6349 0.0857 0.108 Uiso 1 1 calc R
H23C H 0.9606 0.5404 0.0609 0.108 Uiso 1 1 calc R
C24 C 0.5022(6) 0.6578(5) 0.0885(4) 0.071(2) Uani 1 1 d .
H24A H 0.5107 0.6394 0.1428 0.107 Uiso 1 1 calc R
H24B H 0.4478 0.6211 0.0619 0.107 Uiso 1 1 calc R
H24C H 0.4750 0.7162 0.0874 0.107 Uiso 1 1 calc R
C25 C 0.7388(7) 0.7100(5) -0.1598(3) 0.086(3) Uani 1 1 d .
H25A H 0.8172 0.7055 -0.1778 0.129 Uiso 1 1 calc R
H25B H 0.7149 0.7692 -0.1615 0.129 Uiso 1 1 calc R
H25C H 0.6897 0.6762 -0.1937 0.129 Uiso 1 1 calc R
C26 C 0.7089(6) 0.6309(3) 0.3845(3) 0.0374(15) Uani 1 1 d .
C27 C 0.6064(5) 0.6648(4) 0.4156(3) 0.0416(15) Uani 1 1 d .
C28 C 0.6072(6) 0.6904(4) 0.4966(3) 0.0466(16) Uani 1 1 d .
H28A H 0.5408 0.7136 0.5190 0.056 Uiso 1 1 calc R
C29 C 0.7062(5) 0.6813(4) 0.5431(3) 0.0421(15) Uani 1 1 d .
C30 C 0.8040(6) 0.6450(4) 0.5100(3) 0.0467(16) Uani 1 1 d .
H30A H 0.8690 0.6375 0.5418 0.056 Uiso 1 1 calc R
C31 C 0.8082(5) 0.6188(4) 0.4291(3) 0.0400(15) Uani 1 1 d .
C32 C 0.9171(6) 0.5790(5) 0.3955(4) 0.065(2) Uani 1 1 d .
H32A H 0.9053 0.5648 0.3405 0.098 Uiso 1 1 calc R
H32B H 0.9355 0.5276 0.4247 0.098 Uiso 1 1 calc R
H32C H 0.9796 0.6193 0.4000 0.098 Uiso 1 1 calc R
C33 C 0.4953(5) 0.6735(5) 0.3678(3) 0.0579(19) Uani 1 1 d .
H33A H 0.5082 0.6537 0.3144 0.087 Uiso 1 1 calc R
H33B H 0.4720 0.7329 0.3667 0.087 Uiso 1 1 calc R
H33C H 0.4359 0.6395 0.3922 0.087 Uiso 1 1 calc R
C34 C 0.7050(6) 0.7122(5) 0.6301(3) 0.062(2) Uani 1 1 d .
H34A H 0.7789 0.7015 0.6539 0.093 Uiso 1 1 calc R
H34B H 0.6465 0.6815 0.6591 0.093 Uiso 1 1 calc R
H34C H 0.6887 0.7728 0.6317 0.093 Uiso 1 1 calc R
B1 B 0.8919(6) 0.9161(4) 0.2532(4) 0.0505(18) Uani 1 1 d .
B3 B 0.8541(6) 0.8037(4) 0.3039(4) 0.0429(18) Uani 1 1 d .
H3 H 0.8878 0.7598 0.3497 0.051 Uiso 1 1 calc R
B4 B 0.8577(6) 0.8095(5) 0.1988(4) 0.0438(19) Uani 1 1 d .
H4 H 0.9247 0.7702 0.1699 0.053 Uiso 1 1 calc R
B5 B 0.8245(7) 0.9077(5) 0.1513(4) 0.048(2) Uani 1 1 d .
H5 H 0.8723 0.9194 0.0958 0.058 Uiso 1 1 calc R
B6 B 0.7928(7) 0.9997(5) 0.2058(4) 0.051(2) Uani 1 1 d .
H6 H 0.8227 1.0615 0.1812 0.061 Uiso 1 1 calc R
B7 B 0.7896(6) 0.9883(4) 0.3105(4) 0.0430(17) Uani 1 1 d .
H7 H 0.8168 1.0435 0.3469 0.052 Uiso 1 1 calc R
B9 B 0.7399(5) 0.7570(4) 0.2417(3) 0.0364(15) Uani 1 1 d .
B10 B 0.7155(7) 0.8283(4) 0.1621(3) 0.0455(18) Uani 1 1 d .
H10 H 0.6759 0.7921 0.1129 0.055 Uiso 1 1 calc R
B11 B 0.6775(7) 0.9371(5) 0.1635(4) 0.0483(19) Uani 1 1 d .
H11 H 0.6215 0.9598 0.1149 0.058 Uiso 1 1 calc R
B12 B 0.6611(6) 0.9865(4) 0.2567(3) 0.0412(16) Uani 1 1 d .
H12 H 0.5976 1.0389 0.2626 0.049 Uiso 1 1 calc R
B13 B 0.6254(6) 0.8683(4) 0.2459(4) 0.0440(17) Uani 1 1 d .
H13 H 0.5632 0.8179 0.2629 0.053 Uiso 1 1 calc R
H9 H 0.752(3) 0.764(3) 0.320(2) 0.018(11) Uiso 1 1 d .
H1 H 0.992(4) 0.932(3) 0.259(3) 0.040(13) Uiso 1 1 d .

loop_
_atom_site_aniso_label
_atom_site_aniso_U_11
_atom_site_aniso_U_22
_atom_site_aniso_U_33
_atom_site_aniso_U_23
_atom_site_aniso_U_13
_atom_site_aniso_U_12
N1 0.092(4) 0.032(3) 0.015(2) -0.0028(19) -0.004(3) 0.005(3)
N2 0.073(4) 0.037(3) 0.017(2) 0.003(2) 0.000(2) -0.007(3)
C2 0.047(4) 0.042(4) 0.029(3) 0.003(2) -0.009(3) -0.001(3)
C8 0.054(4) 0.048(4) 0.021(3) -0.001(2) 0.002(3) 0.006(3)
C11 0.071(5) 0.057(4) 0.029(3) 0.000(3) -0.016(3) -0.005(3)
C12 0.088(5) 0.067(5) 0.020(3) -0.007(3) -0.001(3) 0.001(4)
C13 0.061(4) 0.060(4) 0.025(3) -0.001(3) 0.014(3) 0.006(3)
C14 0.050(3) 0.040(3) 0.017(3) 0.002(2) -0.004(3) 0.005(3)
C15 0.115(6) 0.043(4) 0.026(3) -0.001(3) -0.005(4) -0.012(4)
C16 0.106(6) 0.040(4) 0.031(3) 0.003(3) -0.015(4) -0.005(4)
C17 0.071(5) 0.039(4) 0.015(3) 0.000(2) -0.007(3) 0.007(3)
C18 0.066(4) 0.044(4) 0.022(3) 0.000(3) -0.006(3) -0.006(3)
C19 0.083(5) 0.055(4) 0.025(3) 0.002(3) -0.020(4) -0.001(4)
C20 0.093(6) 0.054(4) 0.019(3) -0.002(3) -0.008(4) 0.000(4)
C21 0.088(5) 0.058(4) 0.030(4) -0.008(3) 0.014(4) 0.001(4)
C22 0.075(5) 0.044(4) 0.023(3) -0.006(2) -0.005(3) 0.015(3)
C23 0.077(5) 0.077(5) 0.062(5) -0.001(4) -0.009(4) 0.024(4)
C24 0.068(5) 0.081(6) 0.065(5) 0.009(4) 0.005(4) -0.005(4)
C25 0.148(8) 0.093(6) 0.018(3) 0.007(3) -0.014(4) -0.016(6)
C26 0.058(4) 0.038(4) 0.016(3) 0.004(2) -0.005(3) -0.003(3)
C27 0.050(4) 0.046(4) 0.028(3) 0.002(3) -0.003(3) -0.002(3)
C28 0.061(4) 0.058(4) 0.021(3) -0.001(3) 0.009(3) -0.003(3)
C29 0.056(4) 0.051(4) 0.019(3) 0.009(2) -0.001(3) -0.007(3)
C30 0.060(4) 0.059(4) 0.021(3) 0.003(3) -0.009(3) 0.004(4)
C31 0.053(4) 0.047(4) 0.019(3) 0.006(2) -0.001(3) 0.004(3)
C32 0.070(5) 0.088(6) 0.037(4) -0.004(4) -0.005(4) 0.021(4)
C33 0.057(5) 0.079(5) 0.038(4) 0.006(3) -0.007(3) -0.006(4)
C34 0.084(5) 0.080(5) 0.022(3) -0.007(3) 0.003(3) -0.007(4)
B1 0.055(5) 0.053(4) 0.044(4) 0.011(4) 0.006(4) -0.015(4)
B3 0.055(5) 0.044(4) 0.029(4) 0.008(3) -0.001(3) -0.008(4)
B4 0.053(5) 0.049(5) 0.029(4) -0.007(3) 0.009(3) 0.004(4)
B5 0.072(6) 0.045(4) 0.028(4) 0.005(3) 0.012(4) -0.002(4)
B6 0.080(6) 0.038(4) 0.034(4) 0.008(3) 0.007(4) -0.005(4)
B7 0.054(5) 0.043(4) 0.032(4) 0.000(3) -0.005(3) -0.001(4)
B9 0.050(4) 0.043(4) 0.016(3) 0.004(3) 0.000(3) 0.002(3)
B10 0.076(5) 0.043(4) 0.018(3) 0.000(3) -0.004(4) 0.000(4)
B11 0.072(5) 0.048(5) 0.025(3) 0.006(3) -0.011(4) -0.003(4)
B12 0.065(4) 0.037(4) 0.022(3) 0.005(3) -0.001(3) 0.008(3)
B13 0.062(4) 0.049(4) 0.021(3) 0.005(3) -0.003(3) -0.005(3)

loop_
_atom_type_symbol
_atom_type_description
_atom_type_scat_dispersion_real
_atom_type_scat_dispersion_imag
_atom_type_scat_source
C C 0.0033 0.0016 'International Tables Vol C Tables 4.2.6.8 and 6.1.1.4'
H H 0.0000 0.0000 'International Tables Vol C Tables 4.2.6.8 and 6.1.1.4'
B B 0.0013 0.0007 'International Tables Vol C Tables 4.2.6.8 and 6.1.1.4'
N N 0.0061 0.0033 'International Tables Vol C Tables 4.2.6.8 and 6.1.1.4'

loop_
_geom_angle_atom_site_label_1
_geom_angle_atom_site_label_2
_geom_angle_atom_site_label_3
_geom_angle
C14 N1 C17 128.6(4)
C14 N1 C15 112.6(4)
C17 N1 C15 118.7(4)
C14 N2 C26 127.2(4)
C14 N2 C16 113.5(4)
C26 N2 C16 119.2(4)
C8 C2 C11 107.4(4)
C8 C2 B3 114.7(5)
C11 C2 B3 116.8(5)
C8 C2 B7 64.2(4)
C11 C2 B7 107.7(4)
B3 C2 B7 132.1(5)
C8 C2 B1 105.6(4)
C11 C2 B1 137.8(5)
B3 C2 B1 70.2(4)
B7 C2 B1 65.1(4)
C13 C8 C2 106.1(4)
C13 C8 B12 123.3(5)
C2 C8 B12 116.7(4)
C13 C8 B13 123.2(5)
C2 C8 B13 115.6(5)
B12 C8 B13 68.7(4)
C13 C8 B7 117.8(5)
C2 C8 B7 60.7(4)
B12 C8 B7 62.3(4)
B13 C8 B7 115.6(4)
C12 C11 C2 104.9(5)
C13 C12 C11 106.3(4)
C12 C13 C8 104.2(5)
N1 C14 N2 107.8(4)
N1 C14 B9 130.1(5)
N2 C14 B9 122.1(4)
N1 C15 C16 104.3(4)
N2 C16 C15 101.7(4)
C22 C17 C18 122.8(5)
C22 C17 N1 118.9(5)
C18 C17 N1 118.2(5)
C17 C18 C19 117.7(6)
C17 C18 C24 123.0(5)
C19 C18 C24 119.2(6)
C20 C19 C18 121.2(6)
C19 C20 C21 118.7(5)
C19 C20 C25 120.4(6)
C21 C20 C25 120.8(7)
C20 C21 C22 122.5(6)
C17 C22 C21 116.9(6)
C17 C22 C23 122.9(5)
C21 C22 C23 120.2(6)
C31 C26 C27 123.6(5)
C31 C26 N2 118.9(5)
C27 C26 N2 117.5(5)
C26 C27 C28 117.2(5)
C26 C27 C33 123.6(5)
C28 C27 C33 119.2(5)
C29 C28 C27 121.0(6)
C30 C29 C28 119.4(5)
C30 C29 C34 121.1(5)
C28 C29 C34 119.5(6)
C29 C30 C31 122.0(6)
C26 C31 C30 116.8(5)
C26 C31 C32 123.1(5)
C30 C31 C32 120.1(5)
C2 B1 B5 122.2(5)
C2 B1 B7 52.4(3)
B5 B1 B7 104.0(5)
C2 B1 B6 101.2(4)
B5 B1 B6 54.5(4)
B7 B1 B6 55.4(3)
C2 B1 B4 95.9(4)
B5 B1 B4 55.0(4)
B7 B1 B4 128.2(5)
B6 B1 B4 105.2(5)
C2 B1 B3 48.6(3)
B5 B1 B3 103.6(4)
B7 B1 B3 99.3(4)
B6 B1 B3 129.9(5)
B4 B1 B3 53.6(3)
C2 B3 B4 113.7(5)
C2 B3 B9 110.9(5)
B4 B3 B9 57.9(4)
C2 B3 B1 61.2(4)
B4 B3 B1 61.5(4)
B9 B3 B1 105.2(4)
B9 B4 B5 114.8(5)
B9 B4 B3 63.0(4)
B5 B4 B3 119.4(5)
B9 B4 B10 59.8(4)
B5 B4 B10 60.0(4)
B3 B4 B10 109.4(5)
B9 B4 B1 111.4(5)
B5 B4 B1 61.2(4)
B3 B4 B1 64.9(4)
B10 B4 B1 102.3(5)
B6 B5 B4 121.3(5)
B6 B5 B10 111.5(5)
B4 B5 B10 60.6(4)
B6 B5 B11 61.6(4)
B4 B5 B11 112.3(5)
B10 B5 B11 58.9(4)
B6 B5 B1 63.4(4)
B4 B5 B1 63.8(4)
B10 B5 B1 104.5(4)
B11 B5 B1 106.0(5)
B5 B6 B12 110.1(5)
B5 B6 B7 116.5(5)
B12 B6 B7 59.1(4)
B5 B6 B11 60.3(4)
B12 B6 B11 59.0(4)
B7 B6 B11 108.8(5)
B5 B6 B1 62.1(4)
B12 B6 B1 103.9(4)
B7 B6 B1 61.9(4)
B11 B6 B1 104.2(5)
C2 B7 C8 55.1(4)
C2 B7 B12 107.4(5)
C8 B7 B12 57.5(3)
C2 B7 B6 116.2(5)
C8 B7 B6 104.6(5)
B12 B7 B6 60.3(4)
C2 B7 B1 62.5(4)
C8 B7 B1 98.0(4)
B12 B7 B1 105.2(4)
B6 B7 B1 62.7(4)
C14 B9 B4 123.0(5)
C14 B9 B10 122.8(5)
B4 B9 B10 61.2(4)
C14 B9 B3 122.4(5)
B4 B9 B3 59.1(3)
B10 B9 B3 107.5(5)
B11 B10 B9 129.8(5)
B11 B10 B5 60.6(4)
B9 B10 B5 113.6(5)
B11 B10 B4 112.7(5)
B9 B10 B4 59.0(4)
B5 B10 B4 59.4(4)
B11 B10 B13 61.7(4)
B9 B10 B13 74.0(4)
B5 B10 B13 104.2(5)
B4 B10 B13 108.2(4)
B10 B11 B12 117.5(5)
B10 B11 B5 60.5(4)
B12 B11 B5 108.6(5)
B10 B11 B6 109.9(5)
B12 B11 B6 59.4(4)
B5 B11 B6 58.1(4)
B10 B11 B13 62.2(4)
B12 B11 B13 63.2(4)
B5 B11 B13 104.6(5)
B6 B11 B13 105.0(4)
C8 B12 B7 60.3(4)
C8 B12 B11 109.2(5)
B7 B12 B11 112.1(5)
C8 B12 B6 107.0(5)
B7 B12 B6 60.6(4)
B11 B12 B6 61.5(4)
C8 B12 B13 56.3(3)
B7 B12 B13 104.6(4)
B11 B12 B13 60.9(4)
B6 B12 B13 104.8(4)
C8 B13 B11 103.7(4)
C8 B13 B10 122.2(5)
B11 B13 B10 56.1(4)
C8 B13 B12 54.9(3)
B11 B13 B12 56.0(3)
B10 B13 B12 105.9(4)

loop_
_geom_bond_atom_site_label_1
_geom_bond_atom_site_label_2
_geom_bond_distance
N1 C14 1.347(6)
N1 C17 1.461(6)
N1 C15 1.475(7)
N2 C14 1.370(6)
N2 C26 1.471(6)
N2 C16 1.480(7)
C2 C8 1.557(8)
C2 C11 1.568(7)
C2 B3 1.586(9)
C2 B7 1.655(9)
C2 B1 1.854(9)
C8 C13 1.552(7)
C8 B12 1.660(8)
C8 B13 1.687(8)
C8 B7 1.709(9)
C11 C12 1.547(8)
C12 C13 1.545(8)
C14 B9 1.601(8)
C15 C16 1.531(7)
C17 C22 1.393(8)
C17 C18 1.398(8)
C18 C19 1.415(7)
C18 C24 1.506(8)
C19 C20 1.389(9)
C20 C21 1.390(9)
C20 C25 1.539(8)
C21 C22 1.408(8)
C22 C23 1.516(9)
C26 C31 1.386(8)
C26 C27 1.401(8)
C27 C28 1.416(7)
C27 C33 1.523(8)
C28 C29 1.396(8)
C29 C30 1.382(8)
C29 C34 1.538(7)
C30 C31 1.420(7)
C31 C32 1.514(8)
B1 B5 1.885(10)
B1 B7 1.894(10)
B1 B6 1.907(10)
B1 B4 1.931(10)
B1 B3 1.991(9)
B3 B4 1.768(9)
B3 B9 1.835(9)
B4 B9 1.745(9)
B4 B5 1.762(10)
B4 B10 1.784(10)
B5 B6 1.736(10)
B5 B10 1.774(10)
B5 B11 1.775(11)
B6 B12 1.762(10)
B6 B7 1.768(9)
B6 B11 1.799(11)
B7 B12 1.742(9)
B9 B10 1.759(8)
B10 B11 1.745(10)
B10 B13 1.860(9)
B11 B12 1.755(9)
B11 B13 1.850(9)
B12 B13 1.889(9)
